data_2000171
loop_
_publ_author_name
'Meetsma, A.'
'Wiegers, G. A.'
'Haange, R. J.'
'de Boer, J. L.'
'Boom, G.'

_publ_section_title
;
 Structure of two modifications of dysprosium sesquisulfide, Dy~2~S~3~
;
_journal_issue 11
_journal_name_full 'Acta Crystallographica Section C'
_journal_page_first 2287
_journal_page_last 2291
_journal_paper_doi 10.1107/S0108270191006303
_journal_volume 47
_journal_year 1991
_chemical_formula_sum 'Dy2 S3'
_chemical_formula_weight 421.18
_space_group_IT_number 62
_space_group_name_Hall '-P 2ac 2n'
_space_group_name_H-M_alt 'P n m a'
_symmetry_cell_setting orthorhombic
_symmetry_space_group_name_Hall '-P 2ac 2n'
_symmetry_space_group_name_H-M 'P n m a'
_cell_angle_alpha 90
_cell_angle_beta 90
_cell_angle_gamma 90
_cell_formula_units_Z 4
_cell_length_a 7.2840(10)
_cell_length_b 3.8810(10)
_cell_length_c 15.1430(10)
_cell_volume 428.08(13)
_diffrn_radiation_type Mo
_diffrn_radiation_wavelength 0.71073
_exptl_absorpt_coefficient_mu 36.17
_exptl_crystal_density_diffrn 6.535
_exptl_crystal_F_000 720
_cod_data_source_file al0424.cif
_cod_data_source_block al0424a
_cod_original_cell_volume 428.10(10)
_cod_database_code 2000171

loop_
_space_group_symop_id
_space_group_symop_operation_xyz
1 x,y,z
2 -x+1/2,-y,z+1/2
3 x+1/2,-y+1/2,-z+1/2
4 -x,y+1/2,-z
5 -x,-y,-z
6 x+1/2,y,-z+1/2
7 -x+1/2,y+1/2,z+1/2
8 x,-y+1/2,z

loop_
_atom_site_label
_atom_site_fract_x
_atom_site_fract_y
_atom_site_fract_z
Dy1 .14059(8) .25 -.20434
Dy2 .73313(8) -.25 -.04287(4)
S1 .5093(4) .25 -.1079(2)
S2 .1246(4) -.25 -.0670(2)
S3 .8501(4) -.25 -.2184(2)
